data_4500260
loop_
_publ_author_name
'Li, Baiyan'
'Yang, Fen'
'Li, Guanghua'
'Liu, Dan'
'Zhou, Qi'
'Shi, Zhan'
'Feng, Shouhua'

_publ_section_title
;
 Construction of Coordination Polymers Based on Bent
 4-Amino-3,5-bis(3-carboxyphenyl)-1,2,4-triazole Ligand: Diverse
 Structural Topology and Photoluminescent and Magnetic Properties
;
_journal_issue 5
_journal_name_full 'Crystal Growth &amp; Design'
_journal_page_first 1475
_journal_paper_doi 10.1021/cg101335a
_journal_volume 11
_journal_year 2011
_chemical_formula_moiety 'C16 H12.75 Cu N4 O5.37'
_chemical_formula_sum 'C16 H12.75 Cu N4 O5.37'
_chemical_formula_weight 410.59
_chemical_melting_point ?
_chemical_name_systematic
; 
 ? 
;
_space_group_IT_number 15
_symmetry_cell_setting monoclinic
_symmetry_space_group_name_Hall '-C 2yc'
_symmetry_space_group_name_H-M 'C 1 2/c 1'
_atom_sites_solution_hydrogens geom
_atom_sites_solution_primary direct
_atom_sites_solution_secondary difmap
_audit_creation_method SHELXL-97
_cell_angle_alpha 90.00
_cell_angle_beta 127.26(3)
_cell_angle_gamma 90.00
_cell_formula_units_Z 8
_cell_length_a 23.817(5)
_cell_length_b 10.971(2)
_cell_length_c 17.866(4)
_cell_measurement_reflns_used 4176
_cell_measurement_temperature 293(2)
_cell_measurement_theta_max 27.47
_cell_measurement_theta_min 3.01
_cell_volume 3715(2)
_computing_cell_refinement Process-auto
_computing_data_collection Process-auto
_computing_data_reduction Process-auto
_computing_structure_refinement 'SHELXL-97 (Sheldrick, 1997)'
_computing_structure_solution 'SHELXS-97 (Sheldrick, 1990)'
_diffrn_ambient_temperature 293(2)
_diffrn_detector_area_resol_mean 10.0
_diffrn_measured_fraction_theta_full 0.982
_diffrn_measured_fraction_theta_max 0.982
_diffrn_measurement_device_type 'Rigaku RAXIS-RAPID'
_diffrn_measurement_method omega-scan
_diffrn_radiation_monochromator graphite
_diffrn_radiation_source 'fine-focus sealed tube'
_diffrn_radiation_type MoK\a
_diffrn_radiation_wavelength 0.71073
_diffrn_reflns_av_R_equivalents 0.0643
_diffrn_reflns_av_sigmaI/netI 0.0509
_diffrn_reflns_limit_h_max 30
_diffrn_reflns_limit_h_min -30
_diffrn_reflns_limit_k_max 14
_diffrn_reflns_limit_k_min -13
_diffrn_reflns_limit_l_max 23
_diffrn_reflns_limit_l_min -23
_diffrn_reflns_number 17554
_diffrn_reflns_theta_full 27.47
_diffrn_reflns_theta_max 27.47
_diffrn_reflns_theta_min 3.01
_diffrn_standards_decay_% 0
_diffrn_standards_interval_count 0
_diffrn_standards_interval_time 0
_diffrn_standards_number 0
_exptl_absorpt_coefficient_mu 1.211
_exptl_absorpt_correction_T_max 0.7988
_exptl_absorpt_correction_T_min 0.7741
_exptl_absorpt_correction_type empirical
_exptl_absorpt_process_details Process-auto
_exptl_crystal_colour blue
_exptl_crystal_density_diffrn 1.468
_exptl_crystal_density_meas ?
_exptl_crystal_density_method 'not measured'
_exptl_crystal_description block
_exptl_crystal_F_000 1670
_exptl_crystal_size_max 0.24
_exptl_crystal_size_mid 0.22
_exptl_crystal_size_min 0.19
_refine_diff_density_max 1.820
_refine_diff_density_min -0.641
_refine_diff_density_rms 0.116
_refine_ls_extinction_method none
_refine_ls_goodness_of_fit_ref 1.063
_refine_ls_hydrogen_treatment constr
_refine_ls_matrix_type full
_refine_ls_number_parameters 258
_refine_ls_number_reflns 4176
_refine_ls_number_restraints 13
_refine_ls_restrained_S_all 1.064
_refine_ls_R_factor_all 0.0806
_refine_ls_R_factor_gt 0.0620
_refine_ls_shift/su_max 0.000
_refine_ls_shift/su_mean 0.000
_refine_ls_structure_factor_coef Fsqd
_refine_ls_weighting_details 'calc w=1/[\s^2^(Fo^2^)+(0.0769P)^2^+23.6813P] where P=(Fo^2^+2Fc^2^)/3'
_refine_ls_weighting_scheme calc
_refine_ls_wR_factor_gt 0.1594
_refine_ls_wR_factor_ref 0.1702
_reflns_number_gt 3267
_reflns_number_total 4176
_reflns_threshold_expression >2sigma(I)
_cod_data_source_file cg101335a_si_002.cif
_cod_data_source_block compound-3
_cod_depositor_comments
;
The following automatic conversions were performed:

'_chemical_melting_point' value 'not measured' was changed to '?' -
the value is undefined or not given.

Automatic conversion script
Id: cif_fix_values 1715 2011-07-08 13:25:40Z adriana 

The following automatic conversions were performed:

'_exptl_crystal_density_meas' value 'none' was changed to '?' - the
value is perceived as not measured.

Automatic conversion script
Id: cif_fix_values 3008 2015-01-20 13:52:24Z robertas 
;
_cod_original_cell_volume 3715.3(13)
_cod_original_sg_symbol_H-M C2/c
_cod_database_code 4500260

loop_
_symmetry_equiv_pos_as_xyz
'x, y, z'
'-x, y, -z+1/2'
'x+1/2, y+1/2, z'
'-x+1/2, y+1/2, -z+1/2'
'-x, -y, -z'
'x, -y, z-1/2'
'-x+1/2, -y+1/2, -z'
'x+1/2, -y+1/2, z-1/2'

loop_
_atom_site_label
_atom_site_type_symbol
_atom_site_fract_x
_atom_site_fract_y
_atom_site_fract_z
_atom_site_U_iso_or_equiv
_atom_site_adp_type
_atom_site_occupancy
_atom_site_symmetry_multiplicity
_atom_site_calc_flag
_atom_site_refinement_flags
Cu1 Cu -0.04231(3) 0.08578(4) 0.43731(3) 0.02017(18) Uani 1 1 d .
O1 O 0.01913(18) 0.0562(3) 0.3997(2) 0.0376(8) Uani 1 1 d .
O2 O 0.08930(18) -0.0897(3) 0.5017(2) 0.0335(7) Uani 1 1 d .
O3 O 0.02757(17) 0.7945(3) 0.0305(2) 0.0363(8) Uani 1 1 d .
O4 O 0.09918(18) 0.9404(3) 0.1326(2) 0.0341(8) Uani 1 1 d .
N1 N 0.10298(18) 0.2198(3) 0.1723(2) 0.0222(7) Uani 1 1 d .
N2 N 0.10763(19) 0.3384(3) 0.1486(2) 0.0240(7) Uani 1 1 d D
N3 N 0.1654(2) 0.3279(3) 0.2998(2) 0.0310(9) Uani 1 1 d .
N4 N 0.1996(4) 0.3638(4) 0.3944(3) 0.0710(19) Uani 1 1 d .
H4A H 0.2096 0.4392 0.4100 0.080 Uiso 1 1 calc .
H4B H 0.2104 0.3100 0.4362 0.080 Uiso 1 1 calc .
C1 C 0.1383(2) 0.2149(4) 0.2634(3) 0.0238(9) Uani 1 1 d .
C2 C 0.1450(2) 0.4015(4) 0.2259(3) 0.0247(9) Uani 1 1 d .
C3 C 0.1495(2) 0.1105(4) 0.3228(3) 0.0244(9) Uani 1 1 d .
C4 C 0.1037(2) 0.0905(4) 0.3456(3) 0.0267(9) Uani 1 1 d .
H4 H 0.0643 0.1399 0.3200 0.080 Uiso 1 1 calc .
C5 C 0.1169(2) -0.0032(4) 0.4066(3) 0.0254(9) Uani 1 1 d .
C6 C 0.1752(3) -0.0785(4) 0.4429(3) 0.0314(10) Uani 1 1 d .
H6 H 0.1833 -0.1428 0.4822 0.080 Uiso 1 1 calc .
C7 C 0.2207(3) -0.0589(5) 0.4215(4) 0.0393(12) Uani 1 1 d .
H7 H 0.2596 -0.1094 0.4467 0.080 Uiso 1 1 calc .
C8 C 0.2089(3) 0.0369(5) 0.3617(4) 0.0358(11) Uani 1 1 d .
H8 H 0.2404 0.0514 0.3481 0.080 Uiso 1 1 calc .
C9 C 0.0711(2) -0.0145(4) 0.4378(3) 0.0237(8) Uani 1 1 d .
C10 C 0.1646(2) 0.5304(4) 0.2337(3) 0.0255(9) Uani 1 1 d .
C11 C 0.1156(2) 0.6147(4) 0.1672(3) 0.0270(9) Uani 1 1 d .
H11 H 0.0703 0.5897 0.1181 0.080 Uiso 1 1 calc .
C12 C 0.1351(2) 0.7367(4) 0.1750(3) 0.0253(9) Uani 1 1 d .
C13 C 0.2037(2) 0.7723(4) 0.2482(3) 0.0273(9) Uani 1 1 d .
H13 H 0.2166 0.8537 0.2535 0.080 Uiso 1 1 calc .
C14 C 0.2528(2) 0.6892(4) 0.3126(3) 0.0276(9) Uani 1 1 d .
H14 H 0.2986 0.7139 0.3604 0.080 Uiso 1 1 calc .
C15 C 0.2332(2) 0.5683(4) 0.3058(3) 0.0280(9) Uani 1 1 d .
H15 H 0.2660 0.5119 0.3496 0.080 Uiso 1 1 calc .
C16 C 0.0832(2) 0.8302(4) 0.1075(3) 0.0255(9) Uani 1 1 d .
O1W O 0.0933(7) 0.4035(13) -0.0211(9) 0.069(3) Uani 0.50 1 d PU
O1'W O 0.079(2) 0.390(5) -0.0127(17) 0.138(17) Uani 0.25 1 d PDU
O2W O 0.0782(6) 0.3541(7) 0.4325(7) 0.070(3) Uani 0.50 1 d P
H2A H 0.0678 0.3134 0.4712 0.080 Uiso 0.50 1 d P
H2B H 0.1143 0.4120 0.4606 0.080 Uiso 0.50 1 d P
O3W O 0.0000 0.402(3) 0.2500 0.081(10) Uani 0.25 2 d SP
H3 H 0.0383 0.3514 0.3003 0.080 Uiso 0.25 1 d P

loop_
_atom_site_aniso_label
_atom_site_aniso_U_11
_atom_site_aniso_U_22
_atom_site_aniso_U_33
_atom_site_aniso_U_23
_atom_site_aniso_U_13
_atom_site_aniso_U_12
Cu1 0.0242(3) 0.0131(3) 0.0166(3) 0.00205(17) 0.0089(2) 0.00017(19)
O1 0.0396(19) 0.0432(19) 0.0322(18) 0.0182(15) 0.0229(16) 0.0143(16)
O2 0.0394(18) 0.0322(17) 0.0346(18) 0.0110(14) 0.0254(16) 0.0094(14)
O3 0.0332(17) 0.0214(15) 0.0272(16) 0.0026(13) 0.0041(14) 0.0054(13)
O4 0.0372(18) 0.0160(14) 0.0267(16) -0.0003(12) 0.0076(14) 0.0015(13)
N1 0.0301(18) 0.0132(15) 0.0208(17) 0.0008(12) 0.0142(15) -0.0019(13)
N2 0.0281(18) 0.0159(16) 0.0201(17) 0.0001(13) 0.0104(15) -0.0021(14)
N3 0.048(2) 0.0161(16) 0.0190(18) -0.0032(13) 0.0150(17) -0.0078(16)
N4 0.128(5) 0.036(3) 0.021(2) -0.0136(19) 0.031(3) -0.034(3)
C1 0.031(2) 0.0147(18) 0.023(2) -0.0031(15) 0.0143(18) -0.0031(16)
C2 0.031(2) 0.0149(18) 0.020(2) -0.0001(15) 0.0112(18) -0.0015(16)
C3 0.034(2) 0.0171(19) 0.0184(19) -0.0024(15) 0.0139(18) -0.0039(17)
C4 0.029(2) 0.023(2) 0.021(2) 0.0030(16) 0.0106(18) -0.0003(17)
C5 0.034(2) 0.0209(19) 0.0191(19) -0.0011(16) 0.0148(18) -0.0032(17)
C6 0.046(3) 0.026(2) 0.025(2) 0.0068(17) 0.023(2) 0.008(2)
C7 0.051(3) 0.034(3) 0.039(3) 0.015(2) 0.031(3) 0.020(2)
C8 0.047(3) 0.033(2) 0.038(3) 0.007(2) 0.031(2) 0.009(2)
C9 0.027(2) 0.022(2) 0.0182(19) -0.0011(15) 0.0118(17) -0.0020(17)
C10 0.033(2) 0.0143(18) 0.026(2) 0.0008(15) 0.0163(19) -0.0010(17)
C11 0.026(2) 0.0192(19) 0.024(2) -0.0011(16) 0.0086(18) -0.0018(16)
C12 0.029(2) 0.0170(19) 0.022(2) 0.0032(15) 0.0114(18) 0.0022(16)
C13 0.031(2) 0.0165(19) 0.027(2) 0.0021(16) 0.0136(19) -0.0031(17)
C14 0.028(2) 0.021(2) 0.024(2) -0.0013(16) 0.0109(18) -0.0038(17)
C15 0.032(2) 0.021(2) 0.021(2) 0.0021(16) 0.0108(18) 0.0011(17)
C16 0.028(2) 0.0179(19) 0.022(2) 0.0029(15) 0.0110(18) 0.0027(16)
O1W 0.073(4) 0.072(4) 0.067(4) 0.0069(19) 0.045(3) -0.0025(19)
O1'W 0.137(18) 0.137(18) 0.139(18) -0.001(2) 0.083(11) 0.001(2)
O2W 0.133(9) 0.037(4) 0.066(6) -0.014(4) 0.073(7) -0.034(5)
O3W 0.14(3) 0.08(2) 0.023(11) 0.000 0.050(16) 0.000

loop_
_atom_type_symbol
_atom_type_description
_atom_type_scat_dispersion_real
_atom_type_scat_dispersion_imag
_atom_type_scat_source
C C 0.0033 0.0016 'International Tables Vol C Tables 4.2.6.8 and 6.1.1.4'
H H 0.0000 0.0000 'International Tables Vol C Tables 4.2.6.8 and 6.1.1.4'
N N 0.0061 0.0033 'International Tables Vol C Tables 4.2.6.8 and 6.1.1.4'
O O 0.0106 0.0060 'International Tables Vol C Tables 4.2.6.8 and 6.1.1.4'
Cu Cu 0.3201 1.2651 'International Tables Vol C Tables 4.2.6.8 and 6.1.1.4'

loop_
_geom_angle_atom_site_label_1
_geom_angle_atom_site_label_2
_geom_angle_atom_site_label_3
_geom_angle
_geom_angle_site_symmetry_1
_geom_angle_site_symmetry_3
O1 Cu1 O4 91.02(16) . 2_545
O1 Cu1 O3 88.64(16) . 6_566
O4 Cu1 O3 167.27(13) 2_545 6_566
O1 Cu1 O2 167.06(13) . 5_556
O4 Cu1 O2 88.02(15) 2_545 5_556
O3 Cu1 O2 89.47(15) 6_566 5_556
O1 Cu1 N1 91.73(13) . 2
O4 Cu1 N1 98.64(13) 2_545 2
O3 Cu1 N1 94.09(14) 6_566 2
O2 Cu1 N1 101.18(13) 5_556 2
O1 Cu1 Cu1 80.28(10) . 5_556
O4 Cu1 Cu1 80.89(10) 2_545 5_556
O3 Cu1 Cu1 86.51(10) 6_566 5_556
O2 Cu1 Cu1 86.83(9) 5_556 5_556
N1 Cu1 Cu1 171.97(10) 2 5_556
C9 O1 Cu1 127.5(3) . .
C9 O2 Cu1 119.3(3) . 5_556
C16 O3 Cu1 120.3(3) . 6_565
C16 O4 Cu1 127.2(3) . 2_565
C1 N1 N2 108.0(3) . .
C1 N1 Cu1 132.5(3) . 2
N2 N1 Cu1 119.5(2) . 2
C2 N2 N1 107.7(3) . .
C2 N3 C1 106.7(3) . .
C2 N3 N4 127.0(4) . .
C1 N3 N4 125.7(4) . .
N3 N4 H4A 120.0 . .
N3 N4 H4B 120.0 . .
H4A N4 H4B 120.0 . .
N1 C1 N3 108.6(4) . .
N1 C1 C3 129.0(4) . .
N3 C1 C3 122.4(4) . .
N2 C2 N3 109.1(3) . .
N2 C2 C10 126.0(4) . .
N3 C2 C10 124.9(4) . .
C4 C3 C8 120.1(4) . .
C4 C3 C1 120.1(4) . .
C8 C3 C1 119.7(4) . .
C5 C4 C3 120.0(4) . .
C5 C4 H4 120.0 . .
C3 C4 H4 120.0 . .
C4 C5 C6 119.6(4) . .
C4 C5 C9 118.8(4) . .
C6 C5 C9 121.4(4) . .
C7 C6 C5 120.8(4) . .
C7 C6 H6 119.6 . .
C5 C6 H6 119.6 . .
C6 C7 C8 120.4(5) . .
C6 C7 H7 119.8 . .
C8 C7 H7 119.8 . .
C3 C8 C7 119.2(5) . .
C3 C8 H8 120.4 . .
C7 C8 H8 120.4 . .
O2 C9 O1 125.6(4) . .
O2 C9 C5 117.7(4) . .
O1 C9 C5 116.6(4) . .
C11 C10 C15 119.7(4) . .
C11 C10 C2 120.2(4) . .
C15 C10 C2 120.1(4) . .
C12 C11 C10 119.7(4) . .
C12 C11 H11 120.2 . .
C10 C11 H11 120.2 . .
C11 C12 C13 119.5(4) . .
C11 C12 C16 121.0(4) . .
C13 C12 C16 119.5(4) . .
C14 C13 C12 121.2(4) . .
C14 C13 H13 119.4 . .
C12 C13 H13 119.4 . .
C13 C14 C15 119.4(4) . .
C13 C14 H14 120.3 . .
C15 C14 H14 120.3 . .
C14 C15 C10 120.6(4) . .
C14 C15 H15 119.7 . .
C10 C15 H15 119.7 . .
O3 C16 O4 125.1(4) . .
O3 C16 C12 118.5(4) . .
O4 C16 C12 116.5(4) . .
H2A O2W H2B 118.5(9) . .

loop_
_geom_bond_atom_site_label_1
_geom_bond_atom_site_label_2
_geom_bond_distance
_geom_bond_site_symmetry_2
Cu1 O1 1.972(4) .
Cu1 O4 1.972(3) 2_545
Cu1 O3 1.978(3) 6_566
Cu1 O2 1.979(3) 5_556
Cu1 N1 2.159(3) 2
Cu1 Cu1 2.6749(12) 5_556
O1 C9 1.256(5) .
O2 C9 1.255(5) .
O2 Cu1 1.979(3) 5_556
O3 C16 1.263(5) .
O3 Cu1 1.978(3) 6_565
O4 C16 1.266(5) .
O4 Cu1 1.972(3) 2_565
N1 C1 1.304(5) .
N1 N2 1.393(5) .
N1 Cu1 2.158(3) 2
N2 C2 1.300(5) .
N3 C2 1.362(5) .
N3 C1 1.367(5) .
N3 N4 1.417(5) .
N4 H4A 0.8600 .
N4 H4B 0.8600 .
C1 C3 1.472(6) .
C2 C10 1.468(5) .
C3 C4 1.393(6) .
C3 C8 1.395(7) .
C4 C5 1.388(6) .
C4 H4 0.9300 .
C5 C6 1.392(6) .
C5 C9 1.501(6) .
C6 C7 1.367(7) .
C6 H6 0.9300 .
C7 C8 1.401(7) .
C7 H7 0.9300 .
C8 H8 0.9300 .
C10 C11 1.397(6) .
C10 C15 1.397(6) .
C11 C12 1.395(6) .
C11 H11 0.9300 .
C12 C13 1.396(6) .
C12 C16 1.493(6) .
C13 C14 1.376(6) .
C13 H13 0.9300 .
C14 C15 1.386(6) .
C14 H14 0.9300 .
C15 H15 0.9300 .
O2W H2A 0.971(8) .
O2W H2B 0.934(9) .
O3W H3 0.976(17) .

loop_
_geom_hbond_atom_site_label_D
_geom_hbond_atom_site_label_H
_geom_hbond_atom_site_label_A
_geom_hbond_distance_DH
_geom_hbond_distance_HA
_geom_hbond_distance_DA
_geom_hbond_angle_DHA
_geom_hbond_site_symmetry_A
O2W H2A O3 0.971(8) 2.162(4) 3.119(9) 168.2(6) 6_566
O2W H2B O1W 0.934(9) 2.157(14) 2.744(16) 119.8(8) 6_566
O3W H3 O2W 0.976(17) 1.941(9) 2.650(11) 127.4(9) .
